data_7059046
loop_
_publ_author_name
'Kostin, Gennadiy A.'
'Mikhailov, Artem A.'
'Kuratieva, Natalia V.'
'Pishchur, Denis P.'
'Makhinya, Alexander N.'

_publ_section_title
;
 High thermal stability of the Ru--ON (MS1) linkage isomer of the
 ruthenium nitrosyl complex [RuNO(Py)4F](ClO4)2 with the trans NO--Ru--F
 coordinate
;
_journal_issue 23
_journal_name_full 'New Journal of Chemistry'
_journal_page_first 18928
_journal_paper_doi 10.1039/C8NJ04620D
_journal_volume 42
_journal_year 2018
_chemical_formula_moiety 'C20 H20 F N5 O Ru, 2(Cl O4)'
_chemical_formula_sum 'C20 H20 Cl2 F N5 O9 Ru'
_chemical_formula_weight 665.38
_space_group_crystal_system triclinic
_space_group_IT_number 2
_space_group_name_Hall '-P 1'
_space_group_name_H-M_alt 'P -1'
_symmetry_space_group_name_Hall '-P 1'
_symmetry_space_group_name_H-M 'P -1'
_atom_sites_solution_hydrogens geom
_atom_sites_solution_primary direct
_atom_sites_solution_secondary difmap
_audit_creation_method SHELXL-2014/7
_audit_update_record
;
2018-07-24 deposited with the CCDC.
2018-10-12 downloaded from the CCDC.
;
_cell_angle_alpha 65.968(3)
_cell_angle_beta 82.841(3)
_cell_angle_gamma 87.442(3)
_cell_formula_units_Z 4
_cell_length_a 10.4420(10)
_cell_length_b 16.4514(17)
_cell_length_c 16.4752(19)
_cell_measurement_reflns_used 9537
_cell_measurement_temperature 150(2)
_cell_measurement_theta_max 27.60
_cell_measurement_theta_min 2.40
_cell_volume 2564.7(5)
_computing_cell_refinement 'Bruker SAINT'
_computing_data_collection 'Bruker APEX2'
_computing_data_reduction 'Bruker SAINT'
_computing_molecular_graphics 'Bruker SHELXTL'
_computing_publication_material 'Bruker SHELXTL'
_computing_structure_refinement 'Bruker SHELXTL'
_computing_structure_solution 'Bruker SHELXTL'
_diffrn_ambient_temperature 150(2)
_diffrn_detector_area_resol_mean 25
_diffrn_measured_fraction_theta_full 0.999
_diffrn_measured_fraction_theta_max 0.999
_diffrn_measurement_device_type 'Bruker Apex DUO CCD area-detector'
_diffrn_measurement_method '\f scans'
_diffrn_radiation_monochromator graphite
_diffrn_radiation_probe x-ray
_diffrn_radiation_type MoK\a
_diffrn_radiation_wavelength 0.71073
_diffrn_reflns_av_R_equivalents 0.0289
_diffrn_reflns_av_unetI/netI 0.0416
_diffrn_reflns_Laue_measured_fraction_full 0.999
_diffrn_reflns_Laue_measured_fraction_max 0.999
_diffrn_reflns_limit_h_max 13
_diffrn_reflns_limit_h_min -13
_diffrn_reflns_limit_k_max 20
_diffrn_reflns_limit_k_min -20
_diffrn_reflns_limit_l_max 20
_diffrn_reflns_limit_l_min -20
_diffrn_reflns_number 21888
_diffrn_reflns_point_group_measured_fraction_full 0.999
_diffrn_reflns_point_group_measured_fraction_max 0.999
_diffrn_reflns_theta_full 25.250
_diffrn_reflns_theta_max 26.371
_diffrn_reflns_theta_min 1.966
_diffrn_standards_decay_% 0
_diffrn_standards_number 0
_exptl_absorpt_coefficient_mu 0.886
_exptl_absorpt_correction_type multi-scan
_exptl_absorpt_process_details 'Bruker SADABS'
_exptl_crystal_colour yellow
_exptl_crystal_density_diffrn 1.723
_exptl_crystal_description prism
_exptl_crystal_F_000 1336
_exptl_crystal_size_max 0.160
_exptl_crystal_size_mid 0.100
_exptl_crystal_size_min 0.080
_exptl_transmission_factor_max 0.7456
_exptl_transmission_factor_min 0.6863
_refine_diff_density_max 0.926
_refine_diff_density_min -0.611
_refine_diff_density_rms 0.080
_refine_ls_extinction_method none
_refine_ls_goodness_of_fit_ref 1.053
_refine_ls_hydrogen_treatment constr
_refine_ls_matrix_type full
_refine_ls_number_parameters 695
_refine_ls_number_reflns 10479
_refine_ls_number_restraints 18
_refine_ls_restrained_S_all 1.088
_refine_ls_R_factor_all 0.0419
_refine_ls_R_factor_gt 0.0321
_refine_ls_shift/su_max 0.001
_refine_ls_shift/su_mean 0.000
_refine_ls_structure_factor_coef Fsqd
_refine_ls_weighting_details 'w=1/[\s^2^(Fo^2^)+(0.0339P)^2^+1.3577P] where P=(Fo^2^+2Fc^2^)/3'
_refine_ls_weighting_scheme calc
_refine_ls_wR_factor_gt 0.0749
_refine_ls_wR_factor_ref 0.0782
_reflns_Friedel_coverage 0.000
_reflns_number_gt 8803
_reflns_number_total 10479
_reflns_threshold_expression >2\s(I)
_cod_data_source_file c8nj04620d2.cif
_cod_data_source_block kru205
_cod_database_code 7059046
_shelx_shelxl_version_number 2014/7
_shelx_space_group_comment
;
The symmetry employed for this shelxl refinement is uniquely defined
by the following loop, which should always be used as a source of
symmetry information in preference to the above space-group names.
They are only intended as comments.
;
_shelx_estimated_absorpt_t_min 0.871
_shelx_estimated_absorpt_t_max 0.932

loop_
_space_group_symop_operation_xyz
'x, y, z'
'-x, -y, -z'

loop_
_atom_site_label
_atom_site_type_symbol
_atom_site_fract_x
_atom_site_fract_y
_atom_site_fract_z
_atom_site_U_iso_or_equiv
_atom_site_adp_type
_atom_site_occupancy
_atom_site_site_symmetry_order
_atom_site_calc_flag
_atom_site_refinement_flags_posn
_atom_site_refinement_flags_adp
_atom_site_refinement_flags_occupancy
_atom_site_disorder_assembly
_atom_site_disorder_group
Ru1 Ru 0.04595(2) 0.77300(2) 0.28232(2) 0.01586(6) Uani 1 1 d . . . . .
Ru2 Ru 0.48055(2) 0.73752(2) 0.75075(2) 0.01599(6) Uani 1 1 d . . . . .
Cl3 Cl 0.45407(7) 0.80521(5) 1.03192(5) 0.03001(16) Uani 1 1 d . . . . .
Cl1 Cl 0.49036(6) 0.72568(4) 0.38950(5) 0.02255(14) Uani 1 1 d . . . . .
Cl2 Cl 0.96906(7) 0.85151(5) 0.74737(5) 0.03177(17) Uani 1 1 d . . . . .
Cl4 Cl 0.89310(7) 0.54507(5) 0.74696(5) 0.02780(16) Uani 1 1 d . . . . .
F1 F -0.10330(14) 0.84335(10) 0.28848(11) 0.0227(3) Uani 1 1 d . . . . .
F2 F 0.35038(13) 0.76657(10) 0.67162(10) 0.0214(3) Uani 1 1 d . . . . .
N24 N 0.3330(2) 0.67405(15) 0.85425(15) 0.0201(5) Uani 1 1 d . . . . .
N12 N 0.10542(19) 0.80580(14) 0.38223(15) 0.0176(5) Uani 1 1 d . . . . .
O211 O 0.67942(19) 0.69844(15) 0.86857(15) 0.0327(5) Uani 1 1 d . . . . .
N11 N 0.1819(2) 0.70743(14) 0.28066(15) 0.0182(5) Uani 1 1 d . . . . .
N22 N 0.6093(2) 0.80168(14) 0.63554(15) 0.0179(5) Uani 1 1 d . . . . .
N23 N 0.4976(2) 0.61627(14) 0.73672(15) 0.0199(5) Uani 1 1 d . . . . .
N21 N 0.6004(2) 0.71341(15) 0.82203(15) 0.0198(5) Uani 1 1 d . . . . .
N15 N -0.0622(2) 0.66444(14) 0.37759(15) 0.0191(5) Uani 1 1 d . . . . .
O111 O 0.26880(18) 0.66263(13) 0.28251(15) 0.0313(5) Uani 1 1 d . . . . .
N13 N 0.1298(2) 0.88970(14) 0.18280(15) 0.0203(5) Uani 1 1 d . . . . .
O11 O 0.3999(2) 0.78797(14) 0.33827(16) 0.0389(6) Uani 1 1 d . . . . .
N25 N 0.4412(2) 0.86154(14) 0.75540(15) 0.0187(5) Uani 1 1 d . . . . .
N14 N -0.0313(2) 0.75047(15) 0.18253(16) 0.0215(5) Uani 1 1 d . . . . .
C145 C 0.0427(3) 0.7508(2) 0.1096(2) 0.0296(7) Uani 1 1 d . . . . .
H145 H 0.1333 0.7588 0.1048 0.035 Uiso 1 1 calc R U . . .
O12 O 0.5377(2) 0.75758(15) 0.44913(15) 0.0379(5) Uani 1 1 d . . . . .
O13 O 0.5953(2) 0.71560(18) 0.32994(18) 0.0484(6) Uani 1 1 d . . . . .
C231 C 0.4775(3) 0.61257(19) 0.65931(19) 0.0234(6) Uani 1 1 d . . . . .
H231 H 0.4686 0.6666 0.6087 0.028 Uiso 1 1 calc R U . . .
O14 O 0.4266(2) 0.64130(14) 0.43963(17) 0.0437(6) Uani 1 1 d . . . . .
O41 O 0.8218(2) 0.58474(15) 0.80149(16) 0.0445(6) Uani 1 1 d . . . . .
O31 O 0.5483(2) 0.7564(2) 0.9975(2) 0.0577(8) Uani 1 1 d . . . . .
C125 C 0.1436(3) 0.74312(19) 0.45779(19) 0.0242(6) Uani 1 1 d . . . . .
H125 H 0.1453 0.6828 0.4649 0.029 Uiso 1 1 calc R U . . .
C251 C 0.3173(2) 0.88714(18) 0.76327(19) 0.0226(6) Uani 1 1 d . . . . .
H251 H 0.2501 0.8462 0.7724 0.027 Uiso 1 1 calc R U . . .
C232 C 0.4694(3) 0.5328(2) 0.6509(2) 0.0282(7) Uani 1 1 d . . . . .
H232 H 0.4556 0.5322 0.5952 0.034 Uiso 1 1 calc R U . . .
C153 C -0.2217(3) 0.5261(2) 0.4946(2) 0.0336(7) Uani 1 1 d . . . . .
H153 H -0.2761 0.4784 0.5353 0.040 Uiso 1 1 calc R U . . .
O24 O 1.0428(2) 0.92129(16) 0.67676(18) 0.0497(7) Uani 1 1 d . . . . .
C225 C 0.7353(2) 0.78088(19) 0.62992(19) 0.0222(6) Uani 1 1 d . . . . .
H225 H 0.7667 0.7328 0.6786 0.027 Uiso 1 1 calc R U . . .
C255 C 0.5358(3) 0.92010(19) 0.7434(2) 0.0256(6) Uani 1 1 d . . . . .
H255 H 0.6232 0.9020 0.7396 0.031 Uiso 1 1 calc R U . . .
C235 C 0.5124(3) 0.53899(19) 0.8075(2) 0.0278(6) Uani 1 1 d . . . . .
H235 H 0.5290 0.5408 0.8621 0.033 Uiso 1 1 calc R U . . .
C152 C -0.2235(3) 0.6063(2) 0.5020(2) 0.0325(7) Uani 1 1 d . . . . .
H152 H -0.2796 0.6147 0.5480 0.039 Uiso 1 1 calc R U . . .
C254 C 0.5096(3) 1.00533(19) 0.7367(2) 0.0292(7) Uani 1 1 d . . . . .
H254 H 0.5782 1.0456 0.7269 0.035 Uiso 1 1 calc R U . . .
C245 C 0.3446(3) 0.6539(2) 0.9407(2) 0.0286(7) Uani 1 1 d . . . . .
H245 H 0.4186 0.6745 0.9550 0.034 Uiso 1 1 calc R U . . .
C135 C 0.2585(3) 0.90541(19) 0.1661(2) 0.0251(6) Uani 1 1 d . . . . .
H135 H 0.3146 0.8616 0.2010 0.030 Uiso 1 1 calc R U . . .
C151 C -0.1442(3) 0.67436(19) 0.44274(19) 0.0250(6) Uani 1 1 d . . . . .
H151 H -0.1472 0.7299 0.4478 0.030 Uiso 1 1 calc R U . . .
C121 C 0.1045(2) 0.89136(18) 0.37250(19) 0.0216(6) Uani 1 1 d . . . . .
H121 H 0.0777 0.9362 0.3196 0.026 Uiso 1 1 calc R U . . .
C252 C 0.2858(3) 0.97129(19) 0.7584(2) 0.0278(7) Uani 1 1 d . . . . .
H252 H 0.1979 0.9876 0.7647 0.033 Uiso 1 1 calc R U . . .
C221 C 0.5660(3) 0.86873(18) 0.56476(19) 0.0237(6) Uani 1 1 d . . . . .
H221 H 0.4767 0.8828 0.5674 0.028 Uiso 1 1 calc R U . . .
C123 C 0.1798(3) 0.8508(2) 0.5148(2) 0.0281(7) Uani 1 1 d . . . . .
H123 H 0.2053 0.8664 0.5600 0.034 Uiso 1 1 calc R U . . .
C223 C 0.7767(3) 0.8967(2) 0.4837(2) 0.0295(7) Uani 1 1 d . . . . .
H223 H 0.8342 0.9293 0.4320 0.035 Uiso 1 1 calc R U . . .
C224 C 0.8197(3) 0.8273(2) 0.5556(2) 0.0289(7) Uani 1 1 d . . . . .
H224 H 0.9083 0.8115 0.5539 0.035 Uiso 1 1 calc R U . . .
C122 C 0.1414(3) 0.9155(2) 0.4372(2) 0.0269(6) Uani 1 1 d . . . . .
H122 H 0.1404 0.9763 0.4284 0.032 Uiso 1 1 calc R U . . .
C222 C 0.6461(3) 0.91725(19) 0.4891(2) 0.0279(7) Uani 1 1 d . . . . .
H222 H 0.6126 0.9646 0.4408 0.034 Uiso 1 1 calc R U . . .
C124 C 0.1803(3) 0.7628(2) 0.5254(2) 0.0284(7) Uani 1 1 d . . . . .
H124 H 0.2055 0.7169 0.5783 0.034 Uiso 1 1 calc R U . . .
O32 O 0.5167(3) 0.8450(2) 1.0794(2) 0.0715(10) Uani 1 1 d . . . . .
C155 C -0.0601(3) 0.58572(18) 0.3705(2) 0.0286(7) Uani 1 1 d . . . . .
H155 H -0.0021 0.5780 0.3251 0.034 Uiso 1 1 calc R U . . .
C233 C 0.4816(3) 0.4538(2) 0.7244(2) 0.0297(7) Uani 1 1 d . . . . .
H233 H 0.4743 0.3982 0.7206 0.036 Uiso 1 1 calc R U . . .
C141 C -0.1592(3) 0.73790(19) 0.1897(2) 0.0299(7) Uani 1 1 d . . . . .
H141 H -0.2121 0.7384 0.2407 0.036 Uiso 1 1 calc R U . . .
C131 C 0.0516(3) 0.9525(2) 0.1328(2) 0.0333(7) Uani 1 1 d . . . . .
H131 H -0.0389 0.9418 0.1433 0.040 Uiso 1 1 calc R U . . .
O23 O 1.0156(3) 0.8334(3) 0.82900(18) 0.0754(10) Uani 1 1 d . . . . .
O21 O 0.8361(2) 0.8746(2) 0.7471(2) 0.0667(9) Uani 1 1 d . . . . .
O34 O 0.3610(3) 0.74492(17) 1.0926(2) 0.0617(8) Uani 1 1 d . . . . .
C241 C 0.2249(3) 0.6475(2) 0.8350(2) 0.0368(8) Uani 1 1 d . . . . .
H241 H 0.2145 0.6623 0.7742 0.044 Uiso 1 1 calc R U . . .
C253 C 0.3827(3) 1.0317(2) 0.7443(2) 0.0309(7) Uani 1 1 d . . . . .
H253 H 0.3626 1.0902 0.7399 0.037 Uiso 1 1 calc R U . . .
O22 O 0.9875(3) 0.77443(19) 0.7260(2) 0.0753(10) Uani 1 1 d . . . . .
C154 C -0.1396(3) 0.5160(2) 0.4272(2) 0.0352(7) Uani 1 1 d . . . . .
H154 H -0.1378 0.4616 0.4199 0.042 Uiso 1 1 calc R U . . .
C134 C 0.3105(3) 0.9827(2) 0.1003(2) 0.0344(7) Uani 1 1 d . . . . .
H134 H 0.4013 0.9916 0.0893 0.041 Uiso 1 1 calc R U . . .
C234 C 0.5044(3) 0.4577(2) 0.8030(2) 0.0341(7) Uani 1 1 d . . . . .
H234 H 0.5145 0.4044 0.8542 0.041 Uiso 1 1 calc R U . . .
C244 C 0.2536(3) 0.6046(2) 1.0090(2) 0.0382(8) Uani 1 1 d . . . . .
H244 H 0.2660 0.5898 1.0695 0.046 Uiso 1 1 calc R U . . .
C142 C -0.2155(4) 0.7243(2) 0.1249(3) 0.0437(9) Uani 1 1 d . . . . .
H142 H -0.3058 0.7138 0.1323 0.052 Uiso 1 1 calc R U . . .
C144 C -0.0089(4) 0.7398(2) 0.0417(2) 0.0445(9) Uani 1 1 d . . . . .
H144 H 0.0449 0.7416 -0.0100 0.053 Uiso 1 1 calc R U . . .
C133 C 0.2301(4) 1.0470(2) 0.0504(3) 0.0508(10) Uani 1 1 d . . . . .
H133 H 0.2645 1.1012 0.0051 0.061 Uiso 1 1 calc R U . . .
C242 C 0.1295(4) 0.5999(3) 0.9000(2) 0.0532(11) Uani 1 1 d . . . . .
H242 H 0.0538 0.5830 0.8840 0.064 Uiso 1 1 calc R U . . .
C132 C 0.0991(3) 1.0317(2) 0.0670(3) 0.0520(11) Uani 1 1 d . . . . .
H132 H 0.0419 1.0755 0.0334 0.062 Uiso 1 1 calc R U . . .
O44A O 0.9409(4) 0.6116(2) 0.6625(2) 0.0619(11) Uani 0.766(3) 1 d . . P A 1
C243 C 0.1436(3) 0.5769(3) 0.9882(2) 0.0469(9) Uani 1 1 d . . . . .
H243 H 0.0792 0.5426 1.0341 0.056 Uiso 1 1 calc R U . . .
C143 C -0.1405(4) 0.7260(2) 0.0500(3) 0.0502(10) Uani 1 1 d . . . . .
H143 H -0.1783 0.7179 0.0043 0.060 Uiso 1 1 calc R U . . .
O33 O 0.3979(4) 0.8713(2) 0.9631(2) 0.0983(12) Uani 1 1 d . U . . .
O42A O 0.9955(5) 0.4976(3) 0.7915(3) 0.0787(13) Uani 0.766(3) 1 d . U P A 1
O43A O 0.8121(4) 0.4871(3) 0.7308(4) 0.0780(13) Uani 0.766(3) 1 d . U P A 1
O43B O 0.8834(15) 0.4475(8) 0.7885(9) 0.0619(11) Uani 0.234(3) 1 d . . P A 2
O42B O 1.0279(13) 0.5634(12) 0.7306(12) 0.0780(13) Uani 0.234(3) 1 d . . P A 2
O44B O 0.8366(16) 0.5713(12) 0.6741(10) 0.0787(13) Uani 0.234(3) 1 d . . P A 2

loop_
_atom_site_aniso_label
_atom_site_aniso_U_11
_atom_site_aniso_U_22
_atom_site_aniso_U_33
_atom_site_aniso_U_23
_atom_site_aniso_U_13
_atom_site_aniso_U_12
Ru1 0.01668(11) 0.01392(11) 0.01656(12) -0.00588(9) -0.00154(8) 0.00023(8)
Ru2 0.01449(10) 0.01591(11) 0.01761(12) -0.00644(9) -0.00302(8) -0.00069(8)
Cl3 0.0315(4) 0.0289(4) 0.0274(4) -0.0103(3) 0.0025(3) -0.0055(3)
Cl1 0.0231(3) 0.0203(3) 0.0240(4) -0.0084(3) -0.0024(3) -0.0041(3)
Cl2 0.0221(3) 0.0336(4) 0.0371(4) -0.0101(3) -0.0082(3) -0.0029(3)
Cl4 0.0373(4) 0.0241(4) 0.0240(4) -0.0125(3) -0.0013(3) 0.0002(3)
F1 0.0202(8) 0.0214(8) 0.0275(9) -0.0112(7) -0.0033(7) 0.0041(6)
F2 0.0196(7) 0.0231(8) 0.0219(9) -0.0085(7) -0.0063(7) -0.0001(6)
N24 0.0204(11) 0.0198(12) 0.0215(13) -0.0094(10) -0.0022(10) -0.0028(9)
N12 0.0165(10) 0.0188(11) 0.0170(12) -0.0067(10) -0.0018(9) -0.0001(8)
O211 0.0266(11) 0.0493(14) 0.0340(13) -0.0265(11) -0.0158(10) 0.0127(10)
N11 0.0196(11) 0.0181(11) 0.0161(12) -0.0066(10) -0.0008(9) -0.0006(9)
N22 0.0187(11) 0.0169(11) 0.0192(12) -0.0083(10) -0.0019(9) -0.0020(9)
N23 0.0199(11) 0.0181(11) 0.0217(13) -0.0079(10) -0.0024(10) -0.0004(9)
N21 0.0185(11) 0.0210(12) 0.0214(13) -0.0110(10) 0.0001(10) 0.0023(9)
N15 0.0196(11) 0.0174(11) 0.0195(12) -0.0067(10) -0.0018(9) -0.0012(9)
O111 0.0272(11) 0.0277(11) 0.0410(14) -0.0167(10) -0.0043(10) 0.0080(9)
N13 0.0257(12) 0.0144(11) 0.0191(12) -0.0046(10) -0.0032(10) -0.0010(9)
O11 0.0370(12) 0.0297(12) 0.0439(15) -0.0059(11) -0.0148(11) 0.0020(9)
N25 0.0168(11) 0.0187(11) 0.0203(12) -0.0078(10) -0.0019(9) -0.0009(9)
N14 0.0249(12) 0.0181(11) 0.0214(13) -0.0069(10) -0.0061(10) -0.0007(9)
C145 0.0397(17) 0.0264(16) 0.0225(16) -0.0098(13) -0.0057(14) 0.0053(13)
O12 0.0505(14) 0.0380(13) 0.0322(13) -0.0194(11) -0.0097(11) -0.0059(10)
O13 0.0341(13) 0.0697(18) 0.0535(17) -0.0408(15) 0.0083(12) -0.0032(12)
C231 0.0233(14) 0.0253(15) 0.0201(15) -0.0089(12) 0.0016(12) -0.0011(11)
O14 0.0525(14) 0.0218(11) 0.0456(15) 0.0005(11) -0.0115(12) -0.0125(10)
O41 0.0607(15) 0.0350(13) 0.0409(15) -0.0238(12) 0.0133(12) -0.0004(11)
O31 0.0316(13) 0.090(2) 0.083(2) -0.0696(18) 0.0046(13) -0.0039(13)
C125 0.0244(14) 0.0221(14) 0.0251(16) -0.0080(12) -0.0059(12) 0.0018(11)
C251 0.0169(13) 0.0244(14) 0.0286(16) -0.0130(13) -0.0017(12) -0.0003(11)
C232 0.0256(15) 0.0353(17) 0.0315(17) -0.0222(15) 0.0002(13) -0.0027(12)
C153 0.0319(16) 0.0283(17) 0.0286(18) 0.0016(14) -0.0036(14) -0.0093(13)
O24 0.0391(13) 0.0447(15) 0.0473(16) -0.0008(12) -0.0033(12) 0.0001(11)
C225 0.0188(13) 0.0251(15) 0.0245(15) -0.0120(13) -0.0020(11) 0.0017(11)
C255 0.0192(13) 0.0278(15) 0.0311(17) -0.0126(13) -0.0044(12) -0.0023(11)
C235 0.0353(16) 0.0238(15) 0.0233(16) -0.0073(13) -0.0092(13) 0.0028(12)
C152 0.0241(15) 0.0380(18) 0.0295(18) -0.0095(15) 0.0055(13) -0.0061(13)
C254 0.0310(16) 0.0235(15) 0.0354(18) -0.0134(14) -0.0037(14) -0.0075(12)
C245 0.0247(15) 0.0378(17) 0.0263(17) -0.0153(14) -0.0035(13) -0.0054(13)
C135 0.0256(14) 0.0233(15) 0.0243(16) -0.0078(13) -0.0013(12) -0.0009(11)
C151 0.0240(14) 0.0265(15) 0.0250(16) -0.0120(13) 0.0018(12) -0.0027(11)
C121 0.0230(14) 0.0185(14) 0.0242(15) -0.0094(12) -0.0032(12) 0.0004(11)
C252 0.0247(15) 0.0268(16) 0.0318(17) -0.0123(14) -0.0046(13) 0.0069(12)
C221 0.0250(14) 0.0201(14) 0.0252(16) -0.0080(12) -0.0049(12) 0.0026(11)
C123 0.0215(14) 0.0421(18) 0.0273(17) -0.0202(15) -0.0053(12) 0.0007(12)
C223 0.0304(15) 0.0298(16) 0.0277(17) -0.0135(14) 0.0080(13) -0.0073(12)
C224 0.0196(14) 0.0359(17) 0.0313(18) -0.0153(14) 0.0038(13) -0.0023(12)
C122 0.0285(15) 0.0245(15) 0.0326(17) -0.0163(14) -0.0034(13) -0.0023(12)
C222 0.0316(16) 0.0239(15) 0.0236(16) -0.0049(13) -0.0029(13) 0.0005(12)
C124 0.0265(15) 0.0347(17) 0.0222(16) -0.0087(13) -0.0072(13) 0.0036(12)
O32 0.0458(15) 0.099(2) 0.109(3) -0.084(2) 0.0053(16) -0.0147(15)
C155 0.0367(17) 0.0192(14) 0.0285(17) -0.0097(13) 0.0027(13) -0.0023(12)
C233 0.0267(15) 0.0234(15) 0.043(2) -0.0172(15) -0.0016(14) -0.0038(12)
C141 0.0316(16) 0.0263(16) 0.0278(17) -0.0054(13) -0.0074(13) -0.0038(12)
C131 0.0307(16) 0.0251(16) 0.0326(18) 0.0013(14) -0.0091(14) 0.0013(12)
O23 0.0481(16) 0.139(3) 0.0330(16) -0.0283(18) -0.0033(13) -0.0049(17)
O21 0.0206(12) 0.102(2) 0.073(2) -0.0316(19) -0.0054(13) 0.0074(13)
O34 0.0550(16) 0.0398(15) 0.075(2) -0.0163(14) 0.0295(15) -0.0174(12)
C241 0.0337(17) 0.051(2) 0.0250(17) -0.0132(16) -0.0031(14) -0.0184(15)
C253 0.0390(17) 0.0214(15) 0.0327(18) -0.0112(14) -0.0065(14) 0.0059(13)
O22 0.083(2) 0.0442(17) 0.112(3) -0.0374(18) -0.040(2) 0.0104(15)
C154 0.0470(19) 0.0209(15) 0.0349(19) -0.0082(14) -0.0026(16) -0.0085(13)
C134 0.0316(16) 0.0294(17) 0.0335(19) -0.0042(14) 0.0001(14) -0.0078(13)
C234 0.0424(18) 0.0182(15) 0.040(2) -0.0086(14) -0.0109(15) 0.0016(13)
C244 0.0397(18) 0.050(2) 0.0221(17) -0.0120(16) 0.0023(14) -0.0149(15)
C142 0.050(2) 0.0348(19) 0.045(2) -0.0086(17) -0.0244(18) -0.0084(16)
C144 0.071(3) 0.043(2) 0.0266(19) -0.0195(16) -0.0149(18) 0.0119(18)
C133 0.050(2) 0.0303(19) 0.047(2) 0.0111(17) -0.0052(18) -0.0142(16)
C242 0.050(2) 0.069(3) 0.035(2) -0.0121(19) 0.0003(17) -0.040(2)
C132 0.044(2) 0.0329(19) 0.053(3) 0.0112(18) -0.0153(18) -0.0015(16)
O44A 0.090(3) 0.0379(19) 0.040(2) -0.0081(16) 0.033(2) -0.0045(18)
C243 0.047(2) 0.055(2) 0.032(2) -0.0114(17) 0.0089(16) -0.0316(18)
C143 0.082(3) 0.038(2) 0.041(2) -0.0178(18) -0.037(2) 0.0046(19)
O33 0.139(3) 0.090(2) 0.0494(19) -0.0104(17) -0.029(2) 0.042(2)
O42A 0.092(3) 0.099(3) 0.056(2) -0.041(2) -0.035(2) 0.061(2)
O43A 0.068(2) 0.093(3) 0.104(3) -0.078(3) 0.025(2) -0.037(2)
O43B 0.090(3) 0.0379(19) 0.040(2) -0.0081(16) 0.033(2) -0.0045(18)
O42B 0.068(2) 0.093(3) 0.104(3) -0.078(3) 0.025(2) -0.037(2)
O44B 0.092(3) 0.099(3) 0.056(2) -0.041(2) -0.035(2) 0.061(2)

loop_
_atom_type_symbol
_atom_type_description
_atom_type_scat_dispersion_real
_atom_type_scat_dispersion_imag
_atom_type_scat_source
C C 0.0033 0.0016 'International Tables Vol C Tables 4.2.6.8 and 6.1.1.4'
H H 0.0000 0.0000 'International Tables Vol C Tables 4.2.6.8 and 6.1.1.4'
N N 0.0061 0.0033 'International Tables Vol C Tables 4.2.6.8 and 6.1.1.4'
O O 0.0106 0.0060 'International Tables Vol C Tables 4.2.6.8 and 6.1.1.4'
Ru Ru -1.2594 0.8363 'International Tables Vol C Tables 4.2.6.8 and 6.1.1.4'
Cl Cl 0.1484 0.1585 'International Tables Vol C Tables 4.2.6.8 and 6.1.1.4'
F F 0.0171 0.0103 'International Tables Vol C Tables 4.2.6.8 and 6.1.1.4'

loop_
_geom_angle_atom_site_label_1
_geom_angle_atom_site_label_2
_geom_angle_atom_site_label_3
_geom_angle
N11 Ru1 F1 178.06(9)
N11 Ru1 N14 93.88(9)
F1 Ru1 N14 87.64(8)
N11 Ru1 N13 94.68(9)
F1 Ru1 N13 86.58(8)
N14 Ru1 N13 88.13(9)
N11 Ru1 N15 92.59(9)
F1 Ru1 N15 86.22(7)
N14 Ru1 N15 88.59(9)
N13 Ru1 N15 172.21(8)
N11 Ru1 N12 92.84(9)
F1 Ru1 N12 85.66(7)
N14 Ru1 N12 173.27(8)
N13 Ru1 N12 90.86(9)
N15 Ru1 N12 91.57(9)
N21 Ru2 F2 178.76(9)
N21 Ru2 N25 93.09(9)
F2 Ru2 N25 85.90(7)
N21 Ru2 N22 93.43(9)
F2 Ru2 N22 85.84(7)
N25 Ru2 N22 88.37(8)
N21 Ru2 N23 94.68(9)
F2 Ru2 N23 86.35(7)
N25 Ru2 N23 172.15(8)
N22 Ru2 N23 92.31(8)
N21 Ru2 N24 94.33(10)
F2 Ru2 N24 86.43(8)
N25 Ru2 N24 92.69(8)
N22 Ru2 N24 172.10(8)
N23 Ru2 N24 85.59(9)
O33 Cl3 O34 111.1(2)
O33 Cl3 O32 109.1(2)
O34 Cl3 O32 108.06(19)
O33 Cl3 O31 111.0(2)
O34 Cl3 O31 108.44(17)
O32 Cl3 O31 109.08(15)
O13 Cl1 O12 109.71(14)
O13 Cl1 O11 109.12(16)
O12 Cl1 O11 109.79(14)
O13 Cl1 O14 109.34(16)
O12 Cl1 O14 109.96(14)
O11 Cl1 O14 108.89(13)
O23 Cl2 O21 113.44(18)
O23 Cl2 O24 110.25(18)
O21 Cl2 O24 109.20(16)
O23 Cl2 O22 109.4(2)
O21 Cl2 O22 108.58(19)
O24 Cl2 O22 105.70(19)
O42A Cl4 O44A 110.0(3)
O44B Cl4 O42B 113.6(11)
O42A Cl4 O43A 110.1(3)
O44A Cl4 O43A 107.4(3)
O44B Cl4 O41 105.6(5)
O42A Cl4 O41 108.4(2)
O44A Cl4 O41 110.56(17)
O42B Cl4 O41 114.4(5)
O43A Cl4 O41 110.46(19)
O44B Cl4 O43B 106.5(10)
O42B Cl4 O43B 104.7(9)
O41 Cl4 O43B 111.9(4)
C245 N24 C241 117.8(3)
C245 N24 Ru2 122.64(18)
C241 N24 Ru2 119.5(2)
C125 N12 C121 118.2(2)
C125 N12 Ru1 121.66(18)
C121 N12 Ru1 120.18(18)
O111 N11 Ru1 177.6(2)
C225 N22 C221 118.2(2)
C225 N22 Ru2 122.70(18)
C221 N22 Ru2 119.07(17)
C231 N23 C235 118.1(2)
C231 N23 Ru2 120.18(18)
C235 N23 Ru2 121.2(2)
O211 N21 Ru2 179.3(2)
C155 N15 C151 118.5(2)
C155 N15 Ru1 120.92(19)
C151 N15 Ru1 120.36(18)
C131 N13 C135 118.3(2)
C131 N13 Ru1 118.26(19)
C135 N13 Ru1 123.42(18)
C251 N25 C255 118.5(2)
C251 N25 Ru2 119.16(18)
C255 N25 Ru2 122.12(18)
C145 N14 C141 118.8(3)
C145 N14 Ru1 121.83(19)
C141 N14 Ru1 119.3(2)
N14 C145 C144 121.9(3)
N14 C145 H145 119.0
C144 C145 H145 119.0
N23 C231 C232 122.2(3)
N23 C231 H231 118.9
C232 C231 H231 118.9
N12 C125 C124 122.7(3)
N12 C125 H125 118.6
C124 C125 H125 118.6
N25 C251 C252 121.7(3)
N25 C251 H251 119.1
C252 C251 H251 119.1
C231 C232 C233 119.3(3)
C231 C232 H232 120.4
C233 C232 H232 120.4
C152 C153 C154 118.7(3)
C152 C153 H153 120.6
C154 C153 H153 120.6
N22 C225 C224 121.8(3)
N22 C225 H225 119.1
C224 C225 H225 119.1
N25 C255 C254 122.1(3)
N25 C255 H255 118.9
C254 C255 H255 118.9
N23 C235 C234 122.1(3)
N23 C235 H235 118.9
C234 C235 H235 118.9
C151 C152 C153 119.8(3)
C151 C152 H152 120.1
C153 C152 H152 120.1
C255 C254 C253 119.4(3)
C255 C254 H254 120.3
C253 C254 H254 120.3
N24 C245 C244 122.5(3)
N24 C245 H245 118.7
C244 C245 H245 118.7
N13 C135 C134 122.0(3)
N13 C135 H135 119.0
C134 C135 H135 119.0
N15 C151 C152 121.7(3)
N15 C151 H151 119.1
C152 C151 H151 119.1
N12 C121 C122 121.9(3)
N12 C121 H121 119.0
C122 C121 H121 119.0
C251 C252 C253 119.7(3)
C251 C252 H252 120.1
C253 C252 H252 120.1
N22 C221 C222 122.4(3)
N22 C221 H221 118.8
C222 C221 H221 118.8
C122 C123 C124 118.8(3)
C122 C123 H123 120.6
C124 C123 H123 120.6
C224 C223 C222 117.7(3)
C224 C223 H223 121.1
C222 C223 H223 121.1
C225 C224 C223 120.4(3)
C225 C224 H224 119.8
C223 C224 H224 119.8
C121 C122 C123 119.6(3)
C121 C122 H122 120.2
C123 C122 H122 120.2
C221 C222 C223 119.5(3)
C221 C222 H222 120.2
C223 C222 H222 120.2
C125 C124 C123 118.8(3)
C125 C124 H124 120.6
C123 C124 H124 120.6
N15 C155 C154 122.1(3)
N15 C155 H155 119.0
C154 C155 H155 119.0
C234 C233 C232 118.5(3)
C234 C233 H233 120.8
C232 C233 H233 120.8
N14 C141 C142 121.7(3)
N14 C141 H141 119.1
C142 C141 H141 119.1
N13 C131 C132 121.8(3)
N13 C131 H131 119.1
C132 C131 H131 119.1
N24 C241 C242 122.4(3)
N24 C241 H241 118.8
C242 C241 H241 118.8
C252 C253 C254 118.5(3)
C252 C253 H253 120.7
C254 C253 H253 120.7
C155 C154 C153 119.2(3)
C155 C154 H154 120.4
C153 C154 H154 120.4
C135 C134 C133 119.4(3)
C135 C134 H134 120.3
C133 C134 H134 120.3
C233 C234 C235 119.8(3)
C233 C234 H234 120.1
C235 C234 H234 120.1
C245 C244 C243 118.9(3)
C245 C244 H244 120.5
C243 C244 H244 120.5
C143 C142 C141 119.6(3)
C143 C142 H142 120.2
C141 C142 H142 120.2
C145 C144 C143 118.9(3)
C145 C144 H144 120.6
C143 C144 H144 120.6
C134 C133 C132 119.0(3)
C134 C133 H133 120.5
C132 C133 H133 120.5
C241 C242 C243 119.6(3)
C241 C242 H242 120.2
C243 C242 H242 120.2
C133 C132 C131 119.4(3)
C133 C132 H132 120.3
C131 C132 H132 120.3
C242 C243 C244 118.7(3)
C242 C243 H243 120.7
C244 C243 H243 120.7
C142 C143 C144 119.1(3)
C142 C143 H143 120.4
C144 C143 H143 120.4

loop_
_geom_bond_atom_site_label_1
_geom_bond_atom_site_label_2
_geom_bond_distance
Ru1 N11 1.749(2)
Ru1 F1 1.9167(14)
Ru1 N14 2.084(2)
Ru1 N13 2.090(2)
Ru1 N15 2.094(2)
Ru1 N12 2.096(2)
Ru2 N21 1.745(2)
Ru2 F2 1.9110(14)
Ru2 N25 2.093(2)
Ru2 N22 2.093(2)
Ru2 N23 2.097(2)
Ru2 N24 2.100(2)
Cl3 O33 1.384(3)
Cl3 O34 1.401(2)
Cl3 O32 1.432(3)
Cl3 O31 1.448(2)
Cl1 O13 1.428(2)
Cl1 O12 1.432(2)
Cl1 O11 1.436(2)
Cl1 O14 1.437(2)
Cl2 O23 1.399(3)
Cl2 O21 1.423(2)
Cl2 O24 1.425(3)
Cl2 O22 1.447(3)
Cl4 O44B 1.307(12)
Cl4 O42A 1.395(4)
Cl4 O44A 1.421(3)
Cl4 O42B 1.422(13)
Cl4 O43A 1.424(4)
Cl4 O41 1.434(2)
Cl4 O43B 1.468(11)
N24 C245 1.344(4)
N24 C241 1.346(4)
N12 C125 1.346(3)
N12 C121 1.350(3)
O211 N21 1.147(3)
N11 O111 1.139(3)
N22 C225 1.346(3)
N22 C221 1.349(3)
N23 C231 1.344(4)
N23 C235 1.349(4)
N15 C155 1.346(4)
N15 C151 1.346(4)
N13 C131 1.346(3)
N13 C135 1.352(3)
N25 C251 1.350(3)
N25 C255 1.351(3)
N14 C145 1.343(4)
N14 C141 1.344(4)
C145 C144 1.379(4)
C145 H145 0.9500
C231 C232 1.382(4)
C231 H231 0.9500
C125 C124 1.381(4)
C125 H125 0.9500
C251 C252 1.381(4)
C251 H251 0.9500
C232 C233 1.383(4)
C232 H232 0.9500
C153 C152 1.373(5)
C153 C154 1.378(5)
C153 H153 0.9500
C225 C224 1.374(4)
C225 H225 0.9500
C255 C254 1.378(4)
C255 H255 0.9500
C235 C234 1.375(4)
C235 H235 0.9500
C152 C151 1.373(4)
C152 H152 0.9500
C254 C253 1.383(4)
C254 H254 0.9500
C245 C244 1.373(4)
C245 H245 0.9500
C135 C134 1.370(4)
C135 H135 0.9500
C151 H151 0.9500
C121 C122 1.379(4)
C121 H121 0.9500
C252 C253 1.382(4)
C252 H252 0.9500
C221 C222 1.371(4)
C221 H221 0.9500
C123 C122 1.381(4)
C123 C124 1.385(4)
C123 H123 0.9500
C223 C224 1.376(4)
C223 C222 1.392(4)
C223 H223 0.9500
C224 H224 0.9500
C122 H122 0.9500
C222 H222 0.9500
C124 H124 0.9500
C155 C154 1.377(4)
C155 H155 0.9500
C233 C234 1.373(4)
C233 H233 0.9500
C141 C142 1.376(4)
C141 H141 0.9500
C131 C132 1.376(4)
C131 H131 0.9500
C241 C242 1.368(5)
C241 H241 0.9500
C253 H253 0.9500
C154 H154 0.9500
C134 C133 1.372(5)
C134 H134 0.9500
C234 H234 0.9500
C244 C243 1.384(5)
C244 H244 0.9500
C142 C143 1.368(6)
C142 H142 0.9500
C144 C143 1.383(5)
C144 H144 0.9500
C133 C132 1.375(5)
C133 H133 0.9500
C242 C243 1.370(5)
C242 H242 0.9500
C132 H132 0.9500
C243 H243 0.9500
C143 H143 0.9500
